data_7026967
loop_
_publ_author_name
'Hill, Michael S.'
'MacDougall, Dugald J.'
'Mahon, Mary F.'

_publ_section_title
;
 Magnesium hydride-promoted dearomatisation of pyridine.
;
_journal_issue 46
_journal_name_full 'Dalton transactions (Cambridge, England : 2003)'
_journal_page_first 11129
_journal_page_last 11131
_journal_paper_doi 10.1039/c0dt01246g
_journal_volume 39
_journal_year 2010
_chemical_formula_sum 'C39 H52 Mg N4'
_chemical_formula_weight 601.16
_chemical_name_systematic
;
?
;
_space_group_IT_number 11
_symmetry_cell_setting monoclinic
_symmetry_space_group_name_Hall '-P 2yb'
_symmetry_space_group_name_H-M 'P 1 21/m 1'
_atom_sites_solution_hydrogens geom
_atom_sites_solution_primary direct
_atom_sites_solution_secondary difmap
_audit_creation_method SHELXL-97
_cell_angle_alpha 90.00
_cell_angle_beta 109.844(2)
_cell_angle_gamma 90.00
_cell_formula_units_Z 2
_cell_length_a 9.4213(2)
_cell_length_b 20.5902(6)
_cell_length_c 9.9732(2)
_cell_measurement_reflns_used 45768
_cell_measurement_temperature 150(2)
_cell_measurement_theta_max 27.485
_cell_measurement_theta_min 2.910
_cell_volume 1819.79(8)
_computing_cell_refinement 'HKL Scalepack (Otwinowski & Minor 1997)'
_computing_data_collection 'Collect (Bruker AXS BV 1997-2004)'
_computing_data_reduction 'Denzo & Scalepack (Otwinowski, Minor 1997)'
_computing_molecular_graphics 'ORTEX (P.McArdle 1995)'
_computing_publication_material 'SHELXL-97/2 (Sheldrick 1997)'
_computing_structure_refinement 'SHELXL-97/2 (Sheldrick 1997)'
_computing_structure_solution 'SHELXS-97 (Sheldrick 1990)'
_diffrn_ambient_temperature 150(2)
_diffrn_measured_fraction_theta_full 0.996
_diffrn_measured_fraction_theta_max 0.996
_diffrn_measurement_device_type '95mm CCD camera on \k-goniostat'
_diffrn_measurement_method CCD
_diffrn_radiation_monochromator 'horizonally mounted graphite crystal'
_diffrn_radiation_source 'fine-focus sealed tube'
_diffrn_radiation_type MoK\a
_diffrn_radiation_wavelength 0.71073
_diffrn_reflns_av_R_equivalents 0.0617
_diffrn_reflns_av_sigmaI/netI 0.0350
_diffrn_reflns_limit_h_max 12
_diffrn_reflns_limit_h_min -12
_diffrn_reflns_limit_k_max 26
_diffrn_reflns_limit_k_min -26
_diffrn_reflns_limit_l_max 12
_diffrn_reflns_limit_l_min -12
_diffrn_reflns_number 32152
_diffrn_reflns_theta_full 27.47
_diffrn_reflns_theta_max 27.47
_diffrn_reflns_theta_min 3.93
_exptl_absorpt_coefficient_mu 0.080
_exptl_absorpt_correction_T_max 0.992
_exptl_absorpt_correction_T_min 0.830
_exptl_absorpt_correction_type multi-scan
_exptl_absorpt_process_details
;
multi-scan from symmetry-related measurements
Sortav (Blessing 1995)
;
_exptl_crystal_density_diffrn 1.097
_exptl_crystal_density_method 'not measured'
_exptl_crystal_description block
_exptl_crystal_F_000 652
_exptl_crystal_size_max 0.40
_exptl_crystal_size_mid 0.20
_exptl_crystal_size_min 0.15
_refine_diff_density_max 0.338
_refine_diff_density_min -0.244
_refine_diff_density_rms 0.042
_refine_ls_extinction_coef 0.026(4)
_refine_ls_extinction_expression Fc^*^=kFc[1+0.001xFc^2^\l^3^/sin(2\q)]^-1/4^
_refine_ls_extinction_method SHELXL
_refine_ls_goodness_of_fit_ref 1.005
_refine_ls_hydrogen_treatment mixed
_refine_ls_matrix_type full
_refine_ls_number_parameters 227
_refine_ls_number_reflns 4267
_refine_ls_number_restraints 2
_refine_ls_restrained_S_all 1.005
_refine_ls_R_factor_all 0.0806
_refine_ls_R_factor_gt 0.0537
_refine_ls_shift/su_max 0.000
_refine_ls_shift/su_mean 0.000
_refine_ls_structure_factor_coef Fsqd
_refine_ls_weighting_details 'calc w=1/[\s^2^(Fo^2^)+(0.0644P)^2^+0.8362P] where P=(Fo^2^+2Fc^2^)/3'
_refine_ls_weighting_scheme calc
_refine_ls_wR_factor_gt 0.1292
_refine_ls_wR_factor_ref 0.1456
_reflns_number_gt 3118
_reflns_number_total 4267
_reflns_threshold_expression >2sigma(I)
_cod_data_source_file c0dt01246g.txt
_cod_data_source_block h10msh24
_cod_depositor_comments
;
The following automatic conversions were performed:

'_symmetry_cell_setting' value 'Monoclinic' changed to 'monoclinic'
according to /home/saulius/struct/CIF-dictionaries/cif_core.dic
dictionary named 'cif_core.dic' version 2.4.2 from 2011-04-26.

Automatic conversion script
Id: cif_fix_values 1891 2012-01-12 08:04:46Z andrius 
;
_cod_original_sg_symbol_H-M P21/m
_cod_database_code 7026967

loop_
_symmetry_equiv_pos_as_xyz
'x, y, z'
'-x, y+1/2, -z'
'-x, -y, -z'
'x, -y-1/2, z'

loop_
_atom_site_label
_atom_site_type_symbol
_atom_site_fract_x
_atom_site_fract_y
_atom_site_fract_z
_atom_site_U_iso_or_equiv
_atom_site_adp_type
_atom_site_occupancy
_atom_site_symmetry_multiplicity
_atom_site_calc_flag
_atom_site_refinement_flags
C1 C 0.5481(2) 0.13175(9) 0.5838(2) 0.0456(5) Uani 1 1 d .
H1A H 0.4985 0.0909 0.5436 0.068 Uiso 0.50 1 calc PR
H1B H 0.5457 0.1372 0.6806 0.068 Uiso 0.50 1 calc PR
H1C H 0.6531 0.1309 0.5867 0.068 Uiso 0.50 1 calc PR
H1D H 0.6330 0.1485 0.6636 0.068 Uiso 0.50 1 calc PR
H1E H 0.5859 0.1021 0.5267 0.068 Uiso 0.50 1 calc PR
H1F H 0.4784 0.1084 0.6206 0.068 Uiso 0.50 1 calc PR
C2 C 0.46617(18) 0.18779(8) 0.49166(16) 0.0321(4) Uani 1 1 d .
C3 C 0.5255(3) 0.2500 0.5369(2) 0.0335(5) Uani 1 2 d S
H3 H 0.6215 0.2500 0.6101 0.040 Uiso 1 2 calc SR
C4 C 0.27913(19) 0.11354(8) 0.34698(18) 0.0370(4) Uani 1 1 d .
C5 C 0.3287(2) 0.06806(8) 0.2681(2) 0.0429(4) Uani 1 1 d .
C6 C 0.2492(3) 0.00963(10) 0.2313(3) 0.0619(6) Uani 1 1 d .
H6 H 0.2812 -0.0219 0.1780 0.074 Uiso 1 1 calc R
C7 C 0.1257(3) -0.00315(11) 0.2706(4) 0.0862(9) Uani 1 1 d .
H7 H 0.0732 -0.0431 0.2443 0.103 Uiso 1 1 calc R
C8 C 0.0784(3) 0.04163(11) 0.3476(4) 0.0826(9) Uani 1 1 d .
H8 H -0.0072 0.0322 0.3741 0.099 Uiso 1 1 calc R
C9 C 0.1526(2) 0.10050(9) 0.3880(3) 0.0551(6) Uani 1 1 d .
C10 C 0.4618(2) 0.08029(9) 0.2193(2) 0.0490(5) Uani 1 1 d .
H10 H 0.5064 0.1233 0.2579 0.059 Uiso 1 1 calc R
C11 C 0.5849(3) 0.02860(10) 0.2753(3) 0.0589(6) Uani 1 1 d .
H11A H 0.6170 0.0270 0.3796 0.088 Uiso 1 1 calc R
H11B H 0.6714 0.0396 0.2462 0.088 Uiso 1 1 calc R
H11C H 0.5449 -0.0139 0.2359 0.088 Uiso 1 1 calc R
C12 C 0.4108(4) 0.08363(11) 0.0560(2) 0.0779(8) Uani 1 1 d .
H12A H 0.3734 0.0410 0.0158 0.117 Uiso 1 1 calc R
H12B H 0.4964 0.0962 0.0269 0.117 Uiso 1 1 calc R
H12C H 0.3301 0.1159 0.0211 0.117 Uiso 1 1 calc R
C13 C 0.0989(3) 0.14845(10) 0.4769(3) 0.0688(7) Uani 1 1 d .
H13 H 0.1396 0.1923 0.4665 0.083 Uiso 1 1 calc R
C14 C 0.1581(3) 0.13035(15) 0.6319(3) 0.0884(9) Uani 1 1 d .
H14A H 0.1210 0.0871 0.6445 0.133 Uiso 1 1 calc R
H14B H 0.1234 0.1622 0.6870 0.133 Uiso 1 1 calc R
H14C H 0.2687 0.1300 0.6654 0.133 Uiso 1 1 calc R
C15 C -0.0737(3) 0.15318(19) 0.4255(3) 0.1003(11) Uani 1 1 d .
H15A H -0.1128 0.1567 0.3213 0.150 Uiso 1 1 calc R
H15B H -0.1035 0.1917 0.4674 0.150 Uiso 1 1 calc R
H15C H -0.1152 0.1142 0.4548 0.150 Uiso 1 1 calc R
C16 C -0.0094(2) 0.19335(11) 0.0224(2) 0.0535(5) Uani 1 1 d D
H16A H -0.103(3) 0.182(3) 0.039(5) 0.088(17) Uiso 0.50 1 d PD
H16B H 0.028(2) 0.1539(6) 0.078(2) 0.060(6) Uiso 1 1 d D
C17 C -0.0647(3) 0.19302(16) -0.1258(3) 0.0809(8) Uani 1 1 d .
H17 H -0.0906 0.1529 -0.1753 0.097 Uiso 1 1 calc R
C18 C -0.0825(3) 0.2500 -0.2016(4) 0.0841(14) Uani 1 2 d S
H18 H -0.1061 0.2500 -0.3021 0.101 Uiso 1 2 calc SR
C19 C 0.3421(3) 0.2500 -0.0390(2) 0.0352(5) Uani 1 2 d S
H19 H 0.2355 0.2500 -0.0832 0.042 Uiso 1 2 calc SR
C20 C 0.4306(3) 0.2500 -0.1244(3) 0.0418(6) Uani 1 2 d S
H20 H 0.3855 0.2500 -0.2253 0.050 Uiso 1 2 calc SR
C21 C 0.5851(3) 0.2500 -0.0615(3) 0.0492(7) Uani 1 2 d S
H21 H 0.6484 0.2500 -0.1181 0.059 Uiso 1 2 calc SR
C22 C 0.6469(3) 0.2500 0.0863(3) 0.0502(7) Uani 1 2 d S
H22 H 0.7532 0.2500 0.1327 0.060 Uiso 1 2 calc SR
C23 C 0.5512(3) 0.2500 0.1641(3) 0.0388(6) Uani 1 2 d S
H23 H 0.5941 0.2500 0.2651 0.047 Uiso 1 2 calc SR
N1 N 0.34598(14) 0.17704(6) 0.37657(13) 0.0300(3) Uani 1 1 d .
N2 N 0.0504(2) 0.2500 0.0976(2) 0.0352(4) Uani 1 2 d S
N3 N 0.4004(2) 0.2500 0.10447(19) 0.0311(4) Uani 1 2 d S
Mg1 Mg 0.26159(8) 0.2500 0.23420(7) 0.0273(2) Uani 1 2 d S

loop_
_atom_site_aniso_label
_atom_site_aniso_U_11
_atom_site_aniso_U_22
_atom_site_aniso_U_33
_atom_site_aniso_U_23
_atom_site_aniso_U_13
_atom_site_aniso_U_12
C1 0.0436(10) 0.0404(10) 0.0472(10) 0.0126(8) 0.0083(8) 0.0025(8)
C2 0.0345(8) 0.0341(9) 0.0306(8) 0.0052(6) 0.0147(7) 0.0035(7)
C3 0.0310(12) 0.0388(13) 0.0295(11) 0.000 0.0084(9) 0.000
C4 0.0379(9) 0.0258(8) 0.0440(9) 0.0068(7) 0.0097(7) 0.0008(7)
C5 0.0512(11) 0.0261(9) 0.0470(10) 0.0015(7) 0.0109(8) 0.0008(7)
C6 0.0656(14) 0.0284(10) 0.0820(16) -0.0067(10) 0.0124(12) -0.0006(9)
C7 0.0559(14) 0.0307(12) 0.162(3) -0.0051(14) 0.0238(16) -0.0123(10)
C8 0.0533(13) 0.0331(11) 0.170(3) 0.0116(14) 0.0497(16) -0.0025(10)
C9 0.0465(11) 0.0286(10) 0.0953(16) 0.0130(10) 0.0309(11) 0.0023(8)
C10 0.0740(13) 0.0290(9) 0.0520(11) -0.0038(8) 0.0317(10) 0.0014(9)
C11 0.0711(14) 0.0410(11) 0.0754(15) -0.0025(10) 0.0388(12) 0.0058(10)
C12 0.144(3) 0.0443(13) 0.0553(13) -0.0019(10) 0.0462(15) 0.0115(14)
C13 0.0634(14) 0.0358(11) 0.132(2) 0.0161(12) 0.0652(15) 0.0041(10)
C14 0.0658(16) 0.0783(19) 0.107(2) -0.0298(17) 0.0113(15) 0.0050(14)
C15 0.0783(18) 0.143(3) 0.089(2) 0.030(2) 0.0412(16) 0.058(2)
C16 0.0377(10) 0.0601(14) 0.0563(12) -0.0158(10) 0.0076(9) 0.0050(9)
C17 0.0668(16) 0.111(2) 0.0595(15) -0.0360(15) 0.0144(12) -0.0343(15)
C18 0.0346(16) 0.168(5) 0.0451(18) 0.000 0.0073(14) 0.000
C19 0.0334(12) 0.0410(13) 0.0310(11) 0.000 0.0105(9) 0.000
C20 0.0421(14) 0.0551(16) 0.0304(12) 0.000 0.0152(10) 0.000
C21 0.0429(15) 0.072(2) 0.0402(14) 0.000 0.0242(12) 0.000
C22 0.0319(13) 0.077(2) 0.0420(14) 0.000 0.0136(11) 0.000
C23 0.0368(13) 0.0474(15) 0.0314(12) 0.000 0.0106(10) 0.000
N1 0.0343(7) 0.0252(7) 0.0319(7) 0.0013(5) 0.0130(5) 0.0002(5)
N2 0.0325(10) 0.0370(11) 0.0357(10) 0.000 0.0113(8) 0.000
N3 0.0338(10) 0.0309(10) 0.0300(9) 0.000 0.0124(8) 0.000
Mg1 0.0311(4) 0.0246(4) 0.0271(4) 0.000 0.0109(3) 0.000

loop_
_atom_type_symbol
_atom_type_description
_atom_type_scat_dispersion_real
_atom_type_scat_dispersion_imag
_atom_type_scat_source
C C 0.0033 0.0016 'International Tables Vol C Tables 4.2.6.8 and 6.1.1.4'
H H 0.0000 0.0000 'International Tables Vol C Tables 4.2.6.8 and 6.1.1.4'
N N 0.0061 0.0033 'International Tables Vol C Tables 4.2.6.8 and 6.1.1.4'
Mg Mg 0.0486 0.0363 'International Tables Vol C Tables 4.2.6.8 and 6.1.1.4'

loop_
_geom_angle_atom_site_label_1
_geom_angle_atom_site_label_2
_geom_angle_atom_site_label_3
_geom_angle
_geom_angle_site_symmetry_1
_geom_angle_site_symmetry_3
C2 C1 H1A 109.5 . .
C2 C1 H1B 109.5 . .
H1A C1 H1B 109.5 . .
C2 C1 H1C 109.5 . .
H1A C1 H1C 109.5 . .
H1B C1 H1C 109.5 . .
C2 C1 H1D 109.5 . .
H1A C1 H1D 141.1 . .
H1B C1 H1D 56.3 . .
H1C C1 H1D 56.3 . .
C2 C1 H1E 109.5 . .
H1A C1 H1E 56.3 . .
H1B C1 H1E 141.1 . .
H1C C1 H1E 56.3 . .
H1D C1 H1E 109.5 . .
C2 C1 H1F 109.5 . .
H1A C1 H1F 56.3 . .
H1B C1 H1F 56.3 . .
H1C C1 H1F 141.1 . .
H1D C1 H1F 109.5 . .
H1E C1 H1F 109.5 . .
N1 C2 C3 123.84(15) . .
N1 C2 C1 120.45(15) . .
C3 C2 C1 115.71(15) . .
C2 C3 C2 130.8(2) . 4_565
C2 C3 H3 114.6 . .
C2 C3 H3 114.6 4_565 .
C5 C4 C9 120.74(17) . .
C5 C4 N1 121.10(15) . .
C9 C4 N1 117.90(16) . .
C6 C5 C4 118.08(19) . .
C6 C5 C10 119.19(18) . .
C4 C5 C10 122.72(16) . .
C7 C6 C5 121.4(2) . .
C7 C6 H6 119.3 . .
C5 C6 H6 119.3 . .
C8 C7 C6 120.0(2) . .
C8 C7 H7 120.0 . .
C6 C7 H7 120.0 . .
C7 C8 C9 121.5(2) . .
C7 C8 H8 119.2 . .
C9 C8 H8 119.2 . .
C8 C9 C4 118.3(2) . .
C8 C9 C13 120.0(2) . .
C4 C9 C13 121.71(17) . .
C5 C10 C11 111.97(16) . .
C5 C10 C12 110.71(19) . .
C11 C10 C12 110.11(17) . .
C5 C10 H10 108.0 . .
C11 C10 H10 108.0 . .
C12 C10 H10 108.0 . .
C10 C11 H11A 109.5 . .
C10 C11 H11B 109.5 . .
H11A C11 H11B 109.5 . .
C10 C11 H11C 109.5 . .
H11A C11 H11C 109.5 . .
H11B C11 H11C 109.5 . .
C10 C12 H12A 109.5 . .
C10 C12 H12B 109.5 . .
H12A C12 H12B 109.5 . .
C10 C12 H12C 109.5 . .
H12A C12 H12C 109.5 . .
H12B C12 H12C 109.5 . .
C14 C13 C9 110.95(19) . .
C14 C13 C15 110.0(2) . .
C9 C13 C15 111.8(2) . .
C14 C13 H13 108.0 . .
C9 C13 H13 108.0 . .
C15 C13 H13 108.0 . .
C13 C14 H14A 109.5 . .
C13 C14 H14B 109.5 . .
H14A C14 H14B 109.5 . .
C13 C14 H14C 109.5 . .
H14A C14 H14C 109.5 . .
H14B C14 H14C 109.5 . .
C13 C15 H15A 109.5 . .
C13 C15 H15B 109.5 . .
H15A C15 H15B 109.5 . .
C13 C15 H15C 109.5 . .
H15A C15 H15C 109.5 . .
H15B C15 H15C 109.5 . .
C17 C16 N2 120.8(2) . .
C17 C16 H16A 98(3) . .
N2 C16 H16A 109(3) . .
C17 C16 H16B 122.2(13) . .
N2 C16 H16B 112.5(13) . .
H16A C16 H16B 84(3) . .
C18 C17 C16 120.8(3) . .
C18 C17 H17 119.6 . .
C16 C17 H17 119.6 . .
C17 C18 C17 117.2(3) . 4_565
C17 C18 H18 121.4 . .
C17 C18 H18 121.4 4_565 .
N3 C19 C20 122.8(2) . .
N3 C19 H19 118.6 . .
C20 C19 H19 118.6 . .
C21 C20 C19 119.1(2) . .
C21 C20 H20 120.5 . .
C19 C20 H20 120.5 . .
C20 C21 C22 118.8(2) . .
C20 C21 H21 120.6 . .
C22 C21 H21 120.6 . .
C23 C22 C21 118.7(2) . .
C23 C22 H22 120.6 . .
C21 C22 H22 120.6 . .
N3 C23 C22 123.3(2) . .
N3 C23 H23 118.3 . .
C22 C23 H23 118.3 . .
C2 N1 C4 120.94(13) . .
C2 N1 Mg1 119.76(11) . .
C4 N1 Mg1 119.22(10) . .
C16 N2 C16 113.1(2) 4_565 .
C16 N2 Mg1 119.58(11) 4_565 .
C16 N2 Mg1 119.58(11) . .
C23 N3 C19 117.3(2) . .
C23 N3 Mg1 120.51(15) . .
C19 N3 Mg1 122.16(15) . .
N2 Mg1 N1 122.67(5) . 4_565
N2 Mg1 N1 122.67(5) . .
N1 Mg1 N1 95.20(8) 4_565 .
N2 Mg1 N3 105.15(8) . .
N1 Mg1 N3 104.42(5) 4_565 .
N1 Mg1 N3 104.42(5) . .

loop_
_geom_bond_atom_site_label_1
_geom_bond_atom_site_label_2
_geom_bond_distance
_geom_bond_site_symmetry_2
C1 C2 1.513(2) .
C1 H1A 0.9800 .
C1 H1B 0.9800 .
C1 H1C 0.9800 .
C1 H1D 0.9800 .
C1 H1E 0.9800 .
C1 H1F 0.9800 .
C2 N1 1.329(2) .
C2 C3 1.4091(19) .
C3 C2 1.4091(19) 4_565
C3 H3 0.9500 .
C4 C5 1.402(3) .
C4 C9 1.411(3) .
C4 N1 1.438(2) .
C5 C6 1.399(3) .
C5 C10 1.512(3) .
C6 C7 1.373(4) .
C6 H6 0.9500 .
C7 C8 1.368(4) .
C7 H7 0.9500 .
C8 C9 1.389(3) .
C8 H8 0.9500 .
C9 C13 1.524(3) .
C10 C11 1.533(3) .
C10 C12 1.535(3) .
C10 H10 1.0000 .
C11 H11A 0.9800 .
C11 H11B 0.9800 .
C11 H11C 0.9800 .
C12 H12A 0.9800 .
C12 H12B 0.9800 .
C12 H12C 0.9800 .
C13 C14 1.502(4) .
C13 C15 1.533(3) .
C13 H13 1.0000 .
C14 H14A 0.9800 .
C14 H14B 0.9800 .
C14 H14C 0.9800 .
C15 H15A 0.9800 .
C15 H15B 0.9800 .
C15 H15C 0.9800 .
C16 C17 1.390(3) .
C16 N2 1.398(2) .
C16 H16A 0.981(3) .
C16 H16B 0.981(3) .
C17 C18 1.375(4) .
C17 H17 0.9500 .
C18 C17 1.375(4) 4_565
C18 H18 0.9500 .
C19 N3 1.347(3) .
C19 C20 1.380(3) .
C19 H19 0.9500 .
C20 C21 1.376(4) .
C20 H20 0.9500 .
C21 C22 1.389(4) .
C21 H21 0.9500 .
C22 C23 1.374(4) .
C22 H22 0.9500 .
C23 N3 1.341(3) .
C23 H23 0.9500 .
N1 Mg1 2.0344(13) .
N2 C16 1.398(2) 4_565
N2 Mg1 1.993(2) .
N3 Mg1 2.1289(19) .
Mg1 N1 2.0343(13) 4_565

loop_
_geom_torsion_atom_site_label_1
_geom_torsion_atom_site_label_2
_geom_torsion_atom_site_label_3
_geom_torsion_atom_site_label_4
_geom_torsion
_geom_torsion_site_symmetry_1
_geom_torsion_site_symmetry_4
N1 C2 C3 C2 10.9(4) . 4_565
C1 C2 C3 C2 -168.80(18) . 4_565
C9 C4 C5 C6 0.1(3) . .
N1 C4 C5 C6 -173.85(16) . .
C9 C4 C5 C10 178.81(18) . .
N1 C4 C5 C10 4.9(3) . .
C4 C5 C6 C7 0.2(3) . .
C10 C5 C6 C7 -178.6(2) . .
C5 C6 C7 C8 -0.2(4) . .
C6 C7 C8 C9 -0.1(5) . .
C7 C8 C9 C4 0.3(4) . .
C7 C8 C9 C13 -178.5(3) . .
C5 C4 C9 C8 -0.3(3) . .
N1 C4 C9 C8 173.8(2) . .
C5 C4 C9 C13 178.5(2) . .
N1 C4 C9 C13 -7.4(3) . .
C6 C5 C10 C11 -59.4(2) . .
C4 C5 C10 C11 121.88(19) . .
C6 C5 C10 C12 63.9(2) . .
C4 C5 C10 C12 -114.8(2) . .
C8 C9 C13 C14 81.3(3) . .
C4 C9 C13 C14 -97.4(2) . .
C8 C9 C13 C15 -41.8(3) . .
C4 C9 C13 C15 139.5(2) . .
N2 C16 C17 C18 -9.6(4) . .
C16 C17 C18 C17 -9.3(5) . 4_565
N3 C19 C20 C21 0.0 . .
C19 C20 C21 C22 0.0 . .
C20 C21 C22 C23 0.0 . .
C21 C22 C23 N3 0.0 . .
C3 C2 N1 C4 -171.52(17) . .
C1 C2 N1 C4 8.2(2) . .
C3 C2 N1 Mg1 11.8(2) . .
C1 C2 N1 Mg1 -168.45(12) . .
C5 C4 N1 C2 -88.6(2) . .
C9 C4 N1 C2 97.33(19) . .
C5 C4 N1 Mg1 88.10(17) . .
C9 C4 N1 Mg1 -85.98(18) . .
C17 C16 N2 C16 26.8(3) . 4_565
C17 C16 N2 Mg1 -122.4(2) . .
C22 C23 N3 C19 0.0 . .
C22 C23 N3 Mg1 180.0 . .
C20 C19 N3 C23 0.0 . .
C20 C19 N3 Mg1 180.0 . .
C16 N2 Mg1 N1 45.1(2) 4_565 4_565
C16 N2 Mg1 N1 -167.68(15) . 4_565
C16 N2 Mg1 N1 167.68(15) 4_565 .
C16 N2 Mg1 N1 -45.1(2) . .
C16 N2 Mg1 N3 -73.63(16) 4_565 .
C16 N2 Mg1 N3 73.63(16) . .
C2 N1 Mg1 N2 -159.01(12) . .
C4 N1 Mg1 N2 24.26(15) . .
C2 N1 Mg1 N1 -24.40(15) . 4_565
C4 N1 Mg1 N1 158.87(9) . 4_565
C2 N1 Mg1 N3 81.95(12) . .
C4 N1 Mg1 N3 -94.77(12) . .
C23 N3 Mg1 N2 180.0 . .
C19 N3 Mg1 N2 0.0 . .
C23 N3 Mg1 N1 49.68(4) . 4_565
C19 N3 Mg1 N1 -130.32(4) . 4_565
C23 N3 Mg1 N1 -49.68(4) . .
C19 N3 Mg1 N1 130.32(4) . .
